data_4004005
loop_
_publ_author_name
'Zhang, Zhi-Xu'
'Su, Chang-Yuan'
'Li, Jie'
'Song, Xian-Jiang'
'Fu, Da-Wei'
'Zhang, Yi'

_publ_section_title
;
 Ferroelastic Hybrid Bismuth Bromides with Dual Dielectric Switches
;
_journal_name_full 'Chemistry of Materials'
_journal_paper_doi 10.1021/acs.chemmater.1c01699
_journal_year 2021
_chemical_formula_moiety '3(C7 N), Bi2 Br9'
_chemical_formula_sum 'C21 H0 Bi2 Br9 N3'
_chemical_formula_weight 1431.39
_space_group_IT_number 194
_space_group_name_Hall '-P 6c 2c'
_space_group_name_H-M_alt 'P 63/m m c'
_symmetry_cell_setting hexagonal
_symmetry_space_group_name_H-M 'P 63/m m c'
_atom_sites_solution_hydrogens none
_atom_sites_solution_primary direct
_atom_sites_solution_secondary difmap
_audit_creation_method SHELXL-97
_cell_angle_alpha 90.00
_cell_angle_beta 90.00
_cell_angle_gamma 120.00
_cell_formula_units_Z 2
_cell_length_a 10.4505(8)
_cell_length_b 10.4505(8)
_cell_length_c 23.2226(13)
_cell_measurement_reflns_used 3291
_cell_measurement_temperature 293(2)
_cell_measurement_theta_max 27.5270
_cell_measurement_theta_min 2.8430
_cell_volume 2196.4(3)
_computing_cell_refinement 'CrysAlisPro 1.171.40.14e (Rigaku OD, 2018)'
_computing_data_collection 'CrysAlisPro 1.171.40.14e (Rigaku OD, 2018)'
_computing_data_reduction 'CrysAlisPro 1.171.40.14e (Rigaku OD, 2018)'
_computing_structure_refinement 'SHELXL-97 (Sheldrick, 1997)'
_computing_structure_solution 'SHELXS-97 (Sheldrick, 1990)'
_diffrn_ambient_temperature 293(2)
_diffrn_measured_fraction_theta_full 0.997
_diffrn_measured_fraction_theta_max 0.997
_diffrn_measurement_device_type 'XtaLAB Synergy R, DW system, HyPix'
_diffrn_measurement_method '\w scans'
_diffrn_radiation_monochromator graphite
_diffrn_radiation_source 'fine-focus sealed tube'
_diffrn_radiation_type MoK\a
_diffrn_radiation_wavelength 0.71073
_diffrn_reflns_av_R_equivalents 0.1108
_diffrn_reflns_av_sigmaI/netI 0.0615
_diffrn_reflns_limit_h_max 11
_diffrn_reflns_limit_h_min -12
_diffrn_reflns_limit_k_max 12
_diffrn_reflns_limit_k_min -12
_diffrn_reflns_limit_l_max 26
_diffrn_reflns_limit_l_min -27
_diffrn_reflns_number 8994
_diffrn_reflns_theta_full 25.00
_diffrn_reflns_theta_max 25.00
_diffrn_reflns_theta_min 2.42
_exptl_absorpt_coefficient_mu 16.199
_exptl_absorpt_correction_T_max 1.00000
_exptl_absorpt_correction_T_min 0.07747
_exptl_absorpt_correction_type multi-scan
_exptl_absorpt_process_details 'CrysAlisPro 1.171.39.46 (Rigaku OD, 2018)'
_exptl_crystal_colour yellow
_exptl_crystal_density_diffrn 2.164
_exptl_crystal_density_method 'not measured'
_exptl_crystal_description block
_exptl_crystal_F_000 1256
_exptl_crystal_size_max 0.22
_exptl_crystal_size_mid 0.21
_exptl_crystal_size_min 0.21
_refine_diff_density_max 1.628
_refine_diff_density_min -2.958
_refine_diff_density_rms 0.284
_refine_ls_extinction_coef 0.0011(3)
_refine_ls_extinction_expression Fc^*^=kFc[1+0.001xFc^2^\l^3^/sin(2\q)]^-1/4^
_refine_ls_extinction_method SHELXL
_refine_ls_goodness_of_fit_ref 1.113
_refine_ls_hydrogen_treatment none
_refine_ls_matrix_type full
_refine_ls_number_parameters 50
_refine_ls_number_reflns 786
_refine_ls_number_restraints 101
_refine_ls_restrained_S_all 1.051
_refine_ls_R_factor_all 0.0934
_refine_ls_R_factor_gt 0.0822
_refine_ls_shift/su_max 0.038
_refine_ls_shift/su_mean 0.004
_refine_ls_structure_factor_coef Fsqd
_refine_ls_weighting_details 'calc w=1/[\s^2^(Fo^2^)+(0.1667P)^2^+0.0000P] where P=(Fo^2^+2Fc^2^)/3'
_refine_ls_weighting_scheme calc
_refine_ls_wR_factor_gt 0.2331
_refine_ls_wR_factor_ref 0.2405
_reflns_number_gt 619
_reflns_number_total 786
_reflns_threshold_expression >2sigma(I)
_cod_data_source_file cm1c01699_si_009.cif
_cod_data_source_block TMTBA-293K
_cod_database_code 4004005

loop_
_symmetry_equiv_pos_as_xyz
'x, y, z'
'x-y, x, z+1/2'
'-y, x-y, z'
'-x, -y, z+1/2'
'-x+y, -x, z'
'y, -x+y, z+1/2'
'-y, -x, -z+1/2'
'x-y, -y, -z'
'x, x-y, -z+1/2'
'y, x, -z'
'-x+y, y, -z+1/2'
'-x, -x+y, -z'
'-x, -y, -z'
'-x+y, -x, -z-1/2'
'y, -x+y, -z'
'x, y, -z-1/2'
'x-y, x, -z'
'-y, x-y, -z-1/2'
'y, x, z-1/2'
'-x+y, y, z'
'-x, -x+y, z-1/2'
'-y, -x, z'
'x-y, -y, z-1/2'
'x, x-y, z'

loop_
_atom_site_label
_atom_site_type_symbol
_atom_site_fract_x
_atom_site_fract_y
_atom_site_fract_z
_atom_site_U_iso_or_equiv
_atom_site_adp_type
_atom_site_occupancy
_atom_site_symmetry_multiplicity
_atom_site_calc_flag
_atom_site_refinement_flags
_atom_site_disorder_assembly
_atom_site_disorder_group
C4 C 0.3333 0.6667 0.1189(2) 0.146(3) Uani 1 6 d SDU . .
C3 C 0.0000 1.0000 0.12089(13) 0.284(6) Uani 1 6 d SDU . .
C2 C 0.0000 1.0000 0.18545(9) 0.272(5) Uani 0.50 6 d SPDU . .
N1 N 0.0000 1.0000 0.2500 0.272(4) Uani 1 12 d SDU . .
C5 C 0.2486(6) 0.7514(6) 0.13843(15) 0.159(2) Uani 1 2 d SDU . .
C6 C 0.4162(3) 0.8324(5) 0.0479(3) 0.139(3) Uani 1 2 d SDU . .
Bi1 Bi 0.6667 0.3333 0.16378(2) 0.0601(2) Uani 1 6 d SU . .
Br2 Br 0.54048(9) 0.45952(9) 0.2500 0.0828(5) Uani 1 4 d SU . .
Br1 Br 0.41336(14) 0.20668(7) 0.10053(5) 0.0888(4) Uani 1 2 d SU . .
N2 N 0.2713(2) 0.7287(2) 0.07621(13) 0.149(3) Uani 0.33 2 d SPDU . .
C1 C -0.0062(6) 0.8534(3) 0.2500 0.269(5) Uani 0.67 2 d SPDU . .

loop_
_atom_site_aniso_label
_atom_site_aniso_U_11
_atom_site_aniso_U_22
_atom_site_aniso_U_33
_atom_site_aniso_U_23
_atom_site_aniso_U_13
_atom_site_aniso_U_12
C4 0.148(3) 0.148(3) 0.142(6) 0.000 0.000 0.0741(17)
C3 0.287(9) 0.287(9) 0.279(4) 0.000 0.000 0.143(5)
C2 0.269(7) 0.269(7) 0.278(4) 0.000 0.000 0.134(3)
N1 0.269(5) 0.269(5) 0.278(4) 0.000 0.000 0.134(3)
C5 0.162(2) 0.162(2) 0.151(4) -0.020(3) 0.020(3) 0.078(3)
C6 0.149(6) 0.142(7) 0.125(5) 0.001(4) 0.000(2) 0.071(3)
Bi1 0.0669(3) 0.0669(3) 0.0465(4) 0.000 0.000 0.03346(14)
Br2 0.0997(4) 0.0997(4) 0.0714(9) 0.000 0.000 0.0665(5)
Br1 0.0786(8) 0.1050(7) 0.0740(7) -0.0062(3) -0.0123(6) 0.0393(4)
N2 0.152(4) 0.152(4) 0.123(5) 0.004(2) -0.004(2) 0.062(5)
C1 0.262(10) 0.269(4) 0.272(8) 0.000 0.000 0.130(5)

loop_
_atom_type_symbol
_atom_type_description
_atom_type_scat_dispersion_real
_atom_type_scat_dispersion_imag
_atom_type_scat_source
C C 0.0033 0.0016 'International Tables Vol C Tables 4.2.6.8 and 6.1.1.4'
H H 0.0000 0.0000 'International Tables Vol C Tables 4.2.6.8 and 6.1.1.4'
Bi Bi -4.1077 10.2566 'International Tables Vol C Tables 4.2.6.8 and 6.1.1.4'
Br Br -0.2901 2.4595 'International Tables Vol C Tables 4.2.6.8 and 6.1.1.4'
N N 0.0061 0.0033 'International Tables Vol C Tables 4.2.6.8 and 6.1.1.4'

loop_
_geom_angle_atom_site_label_1
_geom_angle_atom_site_label_2
_geom_angle_atom_site_label_3
_geom_angle
_geom_angle_site_symmetry_1
_geom_angle_site_symmetry_3
_geom_angle_publ_flag
N2 C4 N2 80.9(3) . 3_665 ?
N2 C4 N2 80.9(3) . 5_565 ?
N2 C4 N2 80.9(3) 3_665 5_565 ?
N2 C4 C5 57.9(2) . . ?
N2 C4 C5 123.15(17) 3_665 . ?
N2 C4 C5 123.15(17) 5_565 . ?
N2 C4 C5 123.15(17) . 3_665 ?
N2 C4 C5 57.9(2) 3_665 3_665 ?
N2 C4 C5 123.15(17) 5_565 3_665 ?
C5 C4 C5 112.3(2) . 3_665 ?
N2 C4 C5 123.15(17) . 5_565 ?
N2 C4 C5 123.15(17) 3_665 5_565 ?
N2 C4 C5 57.9(2) 5_565 5_565 ?
C5 C4 C5 112.3(2) . 5_565 ?
C5 C4 C5 112.3(2) 3_665 5_565 ?
N1 C2 C3 180.000(1) . . ?
C2 N1 C2 180.0 . 14_466 ?
C2 N1 C1 90.000(2) . 20_455 ?
C2 N1 C1 90.000(2) 14_466 20_455 ?
C2 N1 C1 90.000(2) . 7_665 ?
C2 N1 C1 90.000(2) 14_466 7_665 ?
C1 N1 C1 120.0 20_455 7_665 ?
C2 N1 C1 90.000(2) . 3_675 ?
C2 N1 C1 90.000(2) 14_466 3_675 ?
C1 N1 C1 175.7(4) 20_455 3_675 ?
C1 N1 C1 55.7(4) 7_665 3_675 ?
C2 N1 C1 90.000(1) . . ?
C2 N1 C1 90.000(1) 14_466 . ?
C1 N1 C1 55.7(4) 20_455 . ?
C1 N1 C1 64.3(4) 7_665 . ?
C1 N1 C1 120.000(1) 3_675 . ?
C2 N1 C1 90.000(2) . 14_466 ?
C2 N1 C1 90.000(1) 14_466 14_466 ?
C1 N1 C1 64.3(4) 20_455 14_466 ?
C1 N1 C1 175.7(4) 7_665 14_466 ?
C1 N1 C1 120.000(1) 3_675 14_466 ?
C1 N1 C1 120.000(4) . 14_466 ?
C2 N1 C1 90.000(1) . 9_575 ?
C2 N1 C1 90.000(1) 14_466 9_575 ?
C1 N1 C1 120.000(4) 20_455 9_575 ?
C1 N1 C1 120.000(5) 7_665 9_575 ?
C1 N1 C1 64.3(4) 3_675 9_575 ?
C1 N1 C1 175.7(4) . 9_575 ?
C1 N1 C1 55.7(4) 14_466 9_575 ?
N2 C5 C4 57.6(3) . . ?
N2 C6 N2 80.6(4) 5_565 . ?
Br1 Bi1 Br1 93.63(4) 3_655 . ?
Br1 Bi1 Br1 93.63(4) 3_655 5_665 ?
Br1 Bi1 Br1 93.63(4) . 5_665 ?
Br1 Bi1 Br2 92.24(2) 3_655 14_666 ?
Br1 Bi1 Br2 171.41(4) . 14_666 ?
Br1 Bi1 Br2 92.24(2) 5_665 14_666 ?
Br1 Bi1 Br2 92.24(2) 3_655 3_655 ?
Br1 Bi1 Br2 92.24(2) . 3_655 ?
Br1 Bi1 Br2 171.41(4) 5_665 3_655 ?
Br2 Bi1 Br2 81.27(3) 14_666 3_655 ?
Br1 Bi1 Br2 171.41(4) 3_655 . ?
Br1 Bi1 Br2 92.24(2) . . ?
Br1 Bi1 Br2 92.24(2) 5_665 . ?
Br2 Bi1 Br2 81.27(3) 14_666 . ?
Br2 Bi1 Br2 81.27(3) 3_655 . ?
Bi1 Br2 Bi1 82.47(4) 14_666 . ?
C4 N2 C5 64.4(4) . . ?
C4 N2 C6 96.0(3) . 3_665 ?
C5 N2 C6 119.3(3) . 3_665 ?
C4 N2 C6 96.0(3) . . ?
C5 N2 C6 119.3(3) . . ?
C6 N2 C6 119.6(6) 3_665 . ?
C1 C1 N1 62.1(2) 20_455 . ?
C1 C1 C1 120.000(2) 20_455 7_665 ?
N1 C1 C1 57.9(2) . 7_665 ?

loop_
_geom_bond_atom_site_label_1
_geom_bond_atom_site_label_2
_geom_bond_distance
_geom_bond_site_symmetry_2
_geom_bond_publ_flag
C4 N2 1.498(4) . ?
C4 N2 1.498(4) 3_665 ?
C4 N2 1.498(4) 5_565 ?
C4 C5 1.600(10) . ?
C4 C5 1.600(10) 3_665 ?
C4 C5 1.600(10) 5_565 ?
C3 C2 1.499(3) . ?
C2 N1 1.499(2) . ?
N1 C2 1.499(2) 14_466 ?
N1 C1 1.501(4) 20_455 ?
N1 C1 1.501(4) 7_665 ?
N1 C1 1.501(4) 3_675 ?
N1 C1 1.501(4) . ?
N1 C1 1.501(4) 14_466 ?
N1 C1 1.501(4) 9_575 ?
C5 N2 1.503(4) . ?
C6 N2 1.503(4) 5_565 ?
C6 N2 1.503(4) . ?
Bi1 Br1 2.7228(13) 3_655 ?
Bi1 Br1 2.7228(13) . ?
Bi1 Br1 2.7228(13) 5_665 ?
Bi1 Br2 3.0374(12) 14_666 ?
Bi1 Br2 3.0374(12) 3_655 ?
Bi1 Br2 3.0374(12) . ?
Br2 Bi1 3.0374(12) 14_666 ?
N2 C6 1.503(4) 3_665 ?
C1 C1 1.402(12) 20_455 ?
C1 C1 1.597(8) 7_665 ?

loop_
_geom_torsion_atom_site_label_1
_geom_torsion_atom_site_label_2
_geom_torsion_atom_site_label_3
_geom_torsion_atom_site_label_4
_geom_torsion
_geom_torsion_site_symmetry_1
_geom_torsion_site_symmetry_2
_geom_torsion_site_symmetry_3
_geom_torsion_site_symmetry_4
_geom_torsion_publ_flag
C3 C2 N1 C2 0.0 . . . 14_466 ?
C3 C2 N1 C1 -28(70) . . . 20_455 ?
C3 C2 N1 C1 92(66) . . . 7_665 ?
C3 C2 N1 C1 148(100) . . . 3_675 ?
C3 C2 N1 C1 28(66) . . . . ?
C3 C2 N1 C1 -92(100) . . . 14_466 ?
C3 C2 N1 C1 -148(100) . . . 9_575 ?
N2 C4 C5 N2 -50.8(3) 3_665 . . . ?
N2 C4 C5 N2 50.8(3) 5_565 . . . ?
C5 C4 C5 N2 -116.1(3) 3_665 . . . ?
C5 C4 C5 N2 116.1(3) 5_565 . . . ?
Br1 Bi1 Br2 Bi1 0.0 3_655 . . 14_666 ?
Br1 Bi1 Br2 Bi1 133.136(19) . . . 14_666 ?
Br1 Bi1 Br2 Bi1 -133.136(19) 5_665 . . 14_666 ?
Br2 Bi1 Br2 Bi1 -41.215(12) 14_666 . . 14_666 ?
Br2 Bi1 Br2 Bi1 41.215(12) 3_655 . . 14_666 ?
N2 C4 N2 C5 138.92(12) 3_665 . . . ?
N2 C4 N2 C5 -138.92(12) 5_565 . . . ?
C5 C4 N2 C5 97.2(3) 3_665 . . . ?
C5 C4 N2 C5 -97.2(3) 5_565 . . . ?
N2 C4 N2 C6 19.2(3) 3_665 . . 3_665 ?
N2 C4 N2 C6 101.4(3) 5_565 . . 3_665 ?
C5 C4 N2 C6 -119.7(3) . . . 3_665 ?
C5 C4 N2 C6 -22.4(5) 3_665 . . 3_665 ?
C5 C4 N2 C6 143.1(4) 5_565 . . 3_665 ?
N2 C4 N2 C6 -101.4(3) 3_665 . . . ?
N2 C4 N2 C6 -19.2(3) 5_565 . . . ?
C5 C4 N2 C6 119.7(3) . . . . ?
C5 C4 N2 C6 -143.1(4) 3_665 . . . ?
C5 C4 N2 C6 22.4(5) 5_565 . . . ?
C4 C5 N2 C6 82.2(4) . . . 3_665 ?
C4 C5 N2 C6 -82.2(4) . . . . ?
N2 C6 N2 C4 19.2(4) 5_565 . . . ?
N2 C6 N2 C5 83.2(6) 5_565 . . . ?
N2 C6 N2 C6 -81.2(5) 5_565 . . 3_665 ?
C2 N1 C1 C1 -90.0 . . . 20_455 ?
C2 N1 C1 C1 90.0 14_466 . . 20_455 ?
C1 N1 C1 C1 180.0 7_665 . . 20_455 ?
C1 N1 C1 C1 180.0 3_675 . . 20_455 ?
C1 N1 C1 C1 0.0 14_466 . . 20_455 ?
C1 N1 C1 C1 0.0 9_575 . . 20_455 ?
C2 N1 C1 C1 90.0 . . . 7_665 ?
C2 N1 C1 C1 -90.0 14_466 . . 7_665 ?
C1 N1 C1 C1 180.0 20_455 . . 7_665 ?
C1 N1 C1 C1 0.0 3_675 . . 7_665 ?
C1 N1 C1 C1 180.0 14_466 . . 7_665 ?
C1 N1 C1 C1 180.0 9_575 . . 7_665 ?
